data_7005100
loop_
_publ_author_name
'Hill, Michael S.'
'Hitchcock, Peter B.'
'Pongtavornpinyo, Ruti'

_publ_section_title
;
 Solid- and solution-state structures of indium 'alkene analogues'.
;
_journal_issue 7
_journal_name_full 'Dalton transactions (Cambridge, England : 2003)'
_journal_page_first 731
_journal_page_last 733
_journal_paper_doi 10.1039/b616747k
_journal_year 2007
_chemical_compound_source 'synthesis as described'
_chemical_formula_moiety 'C63 H75 In3 N6 O3'
_chemical_formula_sum 'C63 H75 In3 N6 O3'
_chemical_formula_weight 1308.75
_chemical_name_systematic
;
?
;
_space_group_IT_number 14
_symmetry_cell_setting monoclinic
_symmetry_Int_Tables_number 14
_symmetry_space_group_name_Hall '-P 2yn'
_symmetry_space_group_name_H-M 'P 1 21/n 1'
_atom_sites_solution_hydrogens geom
_atom_sites_solution_primary direct
_atom_sites_solution_secondary difmap
_audit_conform_dict_location ftp://ftp.iucr.org/pub/cif_core.dic
_audit_conform_dict_name cif_core.dic
_audit_conform_dict_version 2.3
_audit_creation_date 2005-04-21T10:42:48-00:00
_audit_creation_method 'WinGX routine CIF_UPDATE'
_cell_angle_alpha 90
_cell_angle_beta 118.272(1)
_cell_angle_gamma 90
_cell_formula_units_Z 4
_cell_length_a 13.9231(3)
_cell_length_b 34.7614(10)
_cell_length_c 14.0230(3)
_cell_measurement_reflns_used 104298
_cell_measurement_temperature 173(2)
_cell_measurement_theta_max 22.986
_cell_measurement_theta_min 3.395
_cell_measurement_wavelength 0.71073
_cell_volume 5977.3(3)
_computing_cell_refinement 'HKL Scalepack (Otwinowski & Minor 1997)'
_computing_data_collection 'Collect (Nonius BV, 1997-2000)'
_computing_data_reduction 'HKL Denzo and Scalepack (Otwinowski & Minor 1997)'
_computing_molecular_graphics 'Ortep-3 for Windows (Farrugia, 1997)'
_computing_publication_material 'WinGX publication routines (Farrugia, 1999)'
_computing_structure_refinement 'SHELXL-97 (Sheldrick, 1997)'
_computing_structure_solution 'SHELXS-86 (Sheldrick, 1986)'
_diffrn_ambient_temperature 173(2)
_diffrn_detector 'CCD plate'
_diffrn_detector_area_resol_mean 9
_diffrn_measured_fraction_theta_full 0.981
_diffrn_measured_fraction_theta_max 0.981
_diffrn_measurement_device '95mm CCD camera on \k-goniostat'
_diffrn_measurement_device_type KappaCCD
_diffrn_measurement_method 'CCD rotation images, thick slices'
_diffrn_orient_matrix_type 'by Nonius Collect from scalepack cell'
_diffrn_orient_matrix_UB_11 -0.173544E-1
_diffrn_orient_matrix_UB_12 -0.129333E-1
_diffrn_orient_matrix_UB_13 -0.700258E-1
_diffrn_orient_matrix_UB_21 0.793416E-1
_diffrn_orient_matrix_UB_22 -0.4399E-3
_diffrn_orient_matrix_UB_23 0.208601E-1
_diffrn_orient_matrix_UB_31 0.73776E-2
_diffrn_orient_matrix_UB_32 -0.256926E-1
_diffrn_orient_matrix_UB_33 0.348928E-1
_diffrn_radiation_monochromator graphite
_diffrn_radiation_probe x-ray
_diffrn_radiation_type MoK\a
_diffrn_radiation_wavelength 0.71073
_diffrn_reflns_av_R_equivalents 0.0493
_diffrn_reflns_av_unetI/netI 0.0535
_diffrn_reflns_limit_h_max 15
_diffrn_reflns_limit_h_min -13
_diffrn_reflns_limit_k_max 32
_diffrn_reflns_limit_k_min -37
_diffrn_reflns_limit_l_max 15
_diffrn_reflns_limit_l_min -15
_diffrn_reflns_number 24282
_diffrn_reflns_theta_full 22.99
_diffrn_reflns_theta_max 22.99
_diffrn_reflns_theta_min 3.41
_diffrn_source 'Enraf Nonius FR590'
_exptl_absorpt_coefficient_mu 1.196
_exptl_absorpt_correction_T_max 0.88
_exptl_absorpt_correction_T_min 0.8175
_exptl_absorpt_correction_type multi-scan
_exptl_absorpt_process_details
;
[c.f. r.h. blessing, acta cryst. (1995), a51, 33-38]
;
_exptl_crystal_colour colourless
_exptl_crystal_density_diffrn 1.454
_exptl_crystal_density_method 'not measured'
_exptl_crystal_description prism
_exptl_crystal_F_000 2664
_exptl_crystal_size_max 0.2
_exptl_crystal_size_mid 0.1
_exptl_crystal_size_min 0.1
_refine_diff_density_max 0.759
_refine_diff_density_min -0.653
_refine_diff_density_rms 0.083
_refine_ls_extinction_method none
_refine_ls_goodness_of_fit_ref 1.107
_refine_ls_hydrogen_treatment constr
_refine_ls_matrix_type full
_refine_ls_number_parameters 694
_refine_ls_number_reflns 8154
_refine_ls_number_restraints 0
_refine_ls_restrained_S_all 1.107
_refine_ls_R_factor_all 0.0781
_refine_ls_R_factor_gt 0.0509
_refine_ls_shift/su_max 0.001
_refine_ls_shift/su_mean 0
_refine_ls_structure_factor_coef Fsqd
_refine_ls_weighting_details 'calc w=1/[\s^2^(Fo^2^)+(0.0301P)^2^+16.4146P] where P=(Fo^2^+2Fc^2^)/3'
_refine_ls_weighting_scheme calc
_refine_ls_wR_factor_gt 0.0962
_refine_ls_wR_factor_ref 0.106
_reflns_number_gt 6212
_reflns_number_total 8154
_reflns_threshold_expression >2sigma(I)
_cod_data_source_file b616747k.txt
_cod_data_source_block (12)-apr1005
_cod_original_sg_symbol_H-M P2(1)/n
_cod_database_code 7005100

loop_
_symmetry_equiv_pos_as_xyz
'x, y, z'
'-x+1/2, y+1/2, -z+1/2'
'-x, -y, -z'
'x-1/2, -y-1/2, z-1/2'

loop_
_atom_site_label
_atom_site_type_symbol
_atom_site_fract_x
_atom_site_fract_y
_atom_site_fract_z
_atom_site_U_iso_or_equiv
_atom_site_adp_type
_atom_site_occupancy
_atom_site_symmetry_multiplicity
_atom_site_calc_flag
_atom_site_refinement_flags
_atom_site_disorder_assembly
_atom_site_disorder_group
In1 In 0.65518(4) 0.106421(14) 0.23978(4) 0.04006(15) Uani 1 1 d . . .
In2 In 0.37177(4) 0.103916(15) 0.06841(4) 0.04525(16) Uani 1 1 d . . .
In3 In 0.50105(4) 0.191132(15) 0.17398(4) 0.04483(16) Uani 1 1 d . . .
O1 O 0.5162(4) 0.07763(13) 0.1470(4) 0.0524(12) Uani 1 1 d . . .
O2 O 0.3695(4) 0.16119(14) 0.0801(4) 0.0679(15) Uani 1 1 d . . .
O3 O 0.6434(4) 0.16286(13) 0.2484(4) 0.0551(13) Uani 1 1 d . . .
N1 N 0.7921(4) 0.09181(16) 0.2109(4) 0.0417(14) Uani 1 1 d . . .
N2 N 0.7388(4) 0.07564(16) 0.3931(4) 0.0430(14) Uani 1 1 d . . .
N3 N 0.2900(5) 0.08404(16) -0.0975(4) 0.0488(15) Uani 1 1 d . . .
N4 N 0.2338(5) 0.08250(17) 0.0844(5) 0.0543(16) Uani 1 1 d . . .
N5 N 0.4892(5) 0.23167(18) 0.2873(4) 0.0506(15) Uani 1 1 d . . .
N6 N 0.5175(5) 0.24026(16) 0.0882(4) 0.0467(14) Uani 1 1 d . . .
C1 C 0.8531(6) 0.0611(2) 0.2551(6) 0.0497(19) Uani 1 1 d . . .
C2 C 0.8516(6) 0.0388(2) 0.3379(6) 0.0542(19) Uani 1 1 d . . .
H2 H 0.887 0.0146 0.3495 0.065 Uiso 1 1 calc R . .
C3 C 0.8067(6) 0.0466(2) 0.4058(6) 0.0507(18) Uani 1 1 d . . .
C4 C 0.9356(6) 0.0487(2) 0.2191(6) 0.061(2) Uani 1 1 d . . .
H4A H 0.9002 0.0477 0.1399 0.091 Uiso 1 1 calc R . .
H4B H 0.9643 0.0233 0.2488 0.091 Uiso 1 1 calc R . .
H4C H 0.9957 0.0673 0.2454 0.091 Uiso 1 1 calc R . .
C5 C 0.8399(7) 0.0199(2) 0.5011(6) 0.067(2) Uani 1 1 d . . .
H5A H 0.8816 0.0343 0.5684 0.1 Uiso 1 1 calc R . .
H5B H 0.8851 -0.0009 0.4966 0.1 Uiso 1 1 calc R . .
H5C H 0.7745 0.009 0.5002 0.1 Uiso 1 1 calc R . .
C6 C 0.8198(5) 0.1157(2) 0.1439(5) 0.0444(18) Uani 1 1 d . . .
C7 C 0.8996(6) 0.1441(2) 0.1928(6) 0.055(2) Uani 1 1 d . . .
C8 C 0.9295(7) 0.1664(2) 0.1295(9) 0.074(3) Uani 1 1 d . . .
H8 H 0.9836 0.1858 0.1623 0.089 Uiso 1 1 calc R . .
C9 C 0.8820(8) 0.1608(3) 0.0209(9) 0.083(3) Uani 1 1 d . . .
H9 H 0.9041 0.1761 -0.0216 0.1 Uiso 1 1 calc R . .
C10 C 0.8029(8) 0.1336(3) -0.0281(7) 0.072(3) Uani 1 1 d . . .
H10 H 0.7703 0.1304 -0.1043 0.087 Uiso 1 1 calc R . .
C11 C 0.7686(6) 0.1101(2) 0.0321(6) 0.056(2) Uani 1 1 d . . .
C12 C 0.9543(7) 0.1497(2) 0.3129(7) 0.075(2) Uani 1 1 d . . .
H12A H 1.0113 0.1693 0.3337 0.113 Uiso 1 1 calc R . .
H12B H 0.9872 0.1254 0.349 0.113 Uiso 1 1 calc R . .
H12C H 0.9004 0.158 0.3348 0.113 Uiso 1 1 calc R . .
C13 C 0.6827(7) 0.0802(3) -0.0199(7) 0.083(3) Uani 1 1 d . . .
H13A H 0.7143 0.0547 0.0064 0.124 Uiso 1 1 calc R . .
H13B H 0.6534 0.0813 -0.0986 0.124 Uiso 1 1 calc R . .
H13C H 0.6239 0.0848 -0.0017 0.124 Uiso 1 1 calc R . .
C14 C 0.7174(6) 0.0839(2) 0.4825(5) 0.0498(19) Uani 1 1 d . . .
C15 C 0.7902(7) 0.1068(2) 0.5653(6) 0.061(2) Uani 1 1 d . . .
C16 C 0.7733(8) 0.1127(3) 0.6553(6) 0.077(3) Uani 1 1 d . . .
H16 H 0.8242 0.1274 0.7149 0.092 Uiso 1 1 calc R . .
C17 C 0.6841(10) 0.0974(3) 0.6576(7) 0.094(3) Uani 1 1 d . . .
H17 H 0.6728 0.102 0.7184 0.113 Uiso 1 1 calc R . .
C18 C 0.6108(8) 0.0755(3) 0.5733(7) 0.080(3) Uani 1 1 d . . .
H18 H 0.5487 0.0652 0.5757 0.097 Uiso 1 1 calc R . .
C19 C 0.6266(7) 0.0681(2) 0.4843(6) 0.061(2) Uani 1 1 d . . .
C20 C 0.8832(7) 0.1256(3) 0.5583(7) 0.078(3) Uani 1 1 d . . .
H20A H 0.9273 0.106 0.5471 0.117 Uiso 1 1 calc R . .
H20B H 0.9284 0.1395 0.6257 0.117 Uiso 1 1 calc R . .
H20C H 0.8548 0.1438 0.4975 0.117 Uiso 1 1 calc R . .
C21 C 0.5482(7) 0.0427(3) 0.3959(7) 0.086(3) Uani 1 1 d . . .
H21A H 0.5151 0.0569 0.3274 0.129 Uiso 1 1 calc R . .
H21B H 0.4911 0.0341 0.4131 0.129 Uiso 1 1 calc R . .
H21C H 0.5871 0.0202 0.3891 0.129 Uiso 1 1 calc R . .
C22 C 0.1820(6) 0.0794(2) -0.1533(6) 0.060(2) Uani 1 1 d . . .
C23 C 0.1116(6) 0.0806(3) -0.1082(7) 0.074(2) Uani 1 1 d . . .
H23 H 0.0363 0.0826 -0.1589 0.088 Uiso 1 1 calc R . .
C24 C 0.1348(7) 0.0793(3) -0.0007(8) 0.070(2) Uani 1 1 d . . .
C25 C 0.1327(6) 0.0707(3) -0.2735(6) 0.074(2) Uani 1 1 d . . .
H25A H 0.1486 0.0919 -0.3099 0.111 Uiso 1 1 calc R . .
H25B H 0.0535 0.0677 -0.3043 0.111 Uiso 1 1 calc R . .
H25C H 0.1641 0.0468 -0.2838 0.111 Uiso 1 1 calc R . .
C26 C 0.0368(6) 0.0713(3) 0.0186(7) 0.087(3) Uani 1 1 d . . .
H26A H 0.0445 0.0458 0.0508 0.131 Uiso 1 1 calc R . .
H26B H -0.0306 0.0724 -0.0506 0.131 Uiso 1 1 calc R . .
H26C H 0.0341 0.0908 0.0678 0.131 Uiso 1 1 calc R . .
C27 C 0.3518(6) 0.0752(2) -0.1523(5) 0.0473(18) Uani 1 1 d . . .
C28 C 0.3850(6) 0.0356(3) -0.1491(6) 0.059(2) Uani 1 1 d . . .
C29 C 0.4364(7) 0.0262(3) -0.2070(7) 0.077(3) Uani 1 1 d . . .
H29 H 0.4596 0.0004 -0.2065 0.092 Uiso 1 1 calc R . .
C30 C 0.4550(7) 0.0532(4) -0.2655(7) 0.082(3) Uani 1 1 d . . .
H30 H 0.4884 0.045 -0.3074 0.099 Uiso 1 1 calc R . .
C31 C 0.4300(8) 0.0909(4) -0.2693(7) 0.087(3) Uani 1 1 d . . .
H31 H 0.4464 0.1088 -0.3108 0.105 Uiso 1 1 calc R . .
C32 C 0.3764(7) 0.1026(3) -0.2064(6) 0.074(3) Uani 1 1 d . . .
C33 C 0.3605(7) 0.0068(2) -0.0851(6) 0.069(2) Uani 1 1 d . . .
H33A H 0.2813 0.0036 -0.1168 0.103 Uiso 1 1 calc R . .
H33B H 0.39 0.0158 -0.0101 0.103 Uiso 1 1 calc R . .
H33C H 0.394 -0.0179 -0.0861 0.103 Uiso 1 1 calc R . .
C34 C 0.3449(9) 0.1434(3) -0.2046(9) 0.130(5) Uani 1 1 d . . .
H34A H 0.2678 0.1447 -0.2231 0.195 Uiso 1 1 calc R . .
H34B H 0.3568 0.1582 -0.2575 0.195 Uiso 1 1 calc R . .
H34C H 0.3895 0.1541 -0.1321 0.195 Uiso 1 1 calc R . .
C35 C 0.2449(6) 0.0752(3) 0.1899(6) 0.059(2) Uani 1 1 d . . .
C36 C 0.2368(7) 0.1061(3) 0.2493(7) 0.071(2) Uani 1 1 d . . .
C37 C 0.2476(8) 0.0985(3) 0.3509(9) 0.092(3) Uani 1 1 d . . .
H37 H 0.2439 0.1191 0.3935 0.11 Uiso 1 1 calc R . .
C38 C 0.2635(8) 0.0621(4) 0.3909(8) 0.090(3) Uani 1 1 d . . .
H38 H 0.2706 0.0576 0.4608 0.108 Uiso 1 1 calc R . .
C39 C 0.2693(7) 0.0319(3) 0.3313(8) 0.085(3) Uani 1 1 d . . .
H39 H 0.2806 0.0067 0.3605 0.102 Uiso 1 1 calc R . .
C40 C 0.2590(6) 0.0376(3) 0.2287(7) 0.069(2) Uani 1 1 d . . .
C41 C 0.2151(8) 0.1460(3) 0.2046(8) 0.093(3) Uani 1 1 d . . .
H41A H 0.2124 0.1636 0.2578 0.14 Uiso 1 1 calc R . .
H41B H 0.1452 0.1466 0.1379 0.14 Uiso 1 1 calc R . .
H41C H 0.2736 0.1539 0.1886 0.14 Uiso 1 1 calc R . .
C42 C 0.2663(8) 0.0049(2) 0.1625(8) 0.088(3) Uani 1 1 d . . .
H42A H 0.1994 0.0039 0.0929 0.132 Uiso 1 1 calc R . .
H42B H 0.275 -0.0194 0.2015 0.132 Uiso 1 1 calc R . .
H42C H 0.3291 0.0088 0.15 0.132 Uiso 1 1 calc R . .
C43 C 0.5435(6) 0.2651(2) 0.3087(6) 0.055(2) Uani 1 1 d . . .
C44 C 0.5846(6) 0.2812(2) 0.2453(6) 0.058(2) Uani 1 1 d . . .
H44 H 0.6348 0.3016 0.2789 0.07 Uiso 1 1 calc R . .
C45 C 0.5649(6) 0.2725(2) 0.1401(6) 0.0505(18) Uani 1 1 d . . .
C46 C 0.5612(7) 0.2878(2) 0.4081(6) 0.073(2) Uani 1 1 d . . .
H46A H 0.4978 0.3043 0.3901 0.109 Uiso 1 1 calc R . .
H46B H 0.6266 0.3038 0.4324 0.109 Uiso 1 1 calc R . .
H46C H 0.5705 0.27 0.4661 0.109 Uiso 1 1 calc R . .
C47 C 0.5969(6) 0.3023(2) 0.0830(6) 0.064(2) Uani 1 1 d . . .
H47A H 0.6307 0.2897 0.0438 0.095 Uiso 1 1 calc R . .
H47B H 0.649 0.3203 0.1363 0.095 Uiso 1 1 calc R . .
H47C H 0.5319 0.3164 0.0317 0.095 Uiso 1 1 calc R . .
C48 C 0.4318(6) 0.2221(2) 0.3466(6) 0.0536(19) Uani 1 1 d . . .
C49 C 0.3310(7) 0.2387(3) 0.3170(7) 0.071(2) Uani 1 1 d . . .
C50 C 0.2783(8) 0.2292(3) 0.3772(8) 0.094(3) Uani 1 1 d . . .
H50 H 0.2092 0.2403 0.3577 0.112 Uiso 1 1 calc R . .
C51 C 0.3221(9) 0.2048(3) 0.4621(9) 0.089(3) Uani 1 1 d . . .
H51 H 0.2842 0.199 0.5017 0.107 Uiso 1 1 calc R . .
C52 C 0.4216(8) 0.1884(3) 0.4908(6) 0.074(2) Uani 1 1 d . . .
H52 H 0.4537 0.1716 0.5514 0.089 Uiso 1 1 calc R . .
C53 C 0.4749(7) 0.1963(2) 0.4318(6) 0.060(2) Uani 1 1 d . . .
C54 C 0.2777(8) 0.2643(3) 0.2194(8) 0.102(3) Uani 1 1 d . . .
H54A H 0.3279 0.285 0.2254 0.153 Uiso 1 1 calc R . .
H54B H 0.211 0.2754 0.2151 0.153 Uiso 1 1 calc R . .
H54C H 0.2593 0.2492 0.1539 0.153 Uiso 1 1 calc R . .
C55 C 0.5862(7) 0.1784(3) 0.4667(6) 0.077(3) Uani 1 1 d . . .
H55A H 0.587 0.166 0.4043 0.115 Uiso 1 1 calc R . .
H55B H 0.601 0.1591 0.523 0.115 Uiso 1 1 calc R . .
H55C H 0.6423 0.1984 0.4953 0.115 Uiso 1 1 calc R . .
C56 C 0.4798(6) 0.2393(2) -0.0280(5) 0.0480(18) Uani 1 1 d . . .
C57 C 0.3792(6) 0.2556(2) -0.0954(6) 0.0523(19) Uani 1 1 d . . .
C58 C 0.3474(7) 0.2562(2) -0.2062(6) 0.063(2) Uani 1 1 d . . .
H58 H 0.2802 0.2681 -0.2544 0.076 Uiso 1 1 calc R . .
C59 C 0.4089(8) 0.2406(2) -0.2468(6) 0.067(2) Uani 1 1 d . . .
H59 H 0.3847 0.2414 -0.3225 0.081 Uiso 1 1 calc R . .
C60 C 0.5075(7) 0.2234(2) -0.1782(6) 0.063(2) Uani 1 1 d . . .
H60 H 0.5501 0.2123 -0.2076 0.076 Uiso 1 1 calc R . .
C61 C 0.5453(7) 0.2221(2) -0.0671(6) 0.061(2) Uani 1 1 d . . .
C62 C 0.3091(6) 0.2716(2) -0.0523(6) 0.069(2) Uani 1 1 d . . .
H62A H 0.278 0.2505 -0.0293 0.104 Uiso 1 1 calc R . .
H62B H 0.25 0.2866 -0.1089 0.104 Uiso 1 1 calc R . .
H62C H 0.3527 0.2882 0.0097 0.104 Uiso 1 1 calc R . .
C63 C 0.6514(8) 0.2046(3) 0.0078(7) 0.088(3) Uani 1 1 d . . .
H63A H 0.7024 0.2248 0.0514 0.131 Uiso 1 1 calc R . .
H63B H 0.6808 0.191 -0.034 0.131 Uiso 1 1 calc R . .
H63C H 0.6412 0.1864 0.0556 0.131 Uiso 1 1 calc R . .

loop_
_atom_site_aniso_label
_atom_site_aniso_U_11
_atom_site_aniso_U_22
_atom_site_aniso_U_33
_atom_site_aniso_U_23
_atom_site_aniso_U_13
_atom_site_aniso_U_12
In1 0.0405(3) 0.0477(3) 0.0359(3) 0.0002(2) 0.0213(2) 0.0004(2)
In2 0.0404(3) 0.0530(3) 0.0435(3) 0.0009(3) 0.0209(2) 0.0032(3)
In3 0.0516(3) 0.0480(3) 0.0403(3) 0.0017(2) 0.0262(2) 0.0058(3)
O1 0.043(3) 0.054(3) 0.056(3) -0.001(2) 0.019(2) 0.000(2)
O2 0.061(3) 0.058(3) 0.075(4) -0.006(3) 0.024(3) 0.005(3)
O3 0.055(3) 0.054(3) 0.053(3) 0.003(2) 0.023(3) 0.006(2)
N1 0.043(3) 0.045(4) 0.044(3) -0.001(3) 0.027(3) -0.001(3)
N2 0.045(3) 0.049(4) 0.035(3) 0.007(3) 0.018(3) 0.003(3)
N3 0.049(4) 0.049(4) 0.043(3) -0.002(3) 0.017(3) 0.003(3)
N4 0.038(4) 0.065(4) 0.062(4) -0.002(3) 0.026(4) 0.001(3)
N5 0.062(4) 0.052(4) 0.047(4) 0.001(3) 0.034(3) 0.013(3)
N6 0.056(4) 0.044(4) 0.039(3) 0.006(3) 0.022(3) 0.005(3)
C1 0.059(5) 0.041(5) 0.061(5) -0.008(4) 0.038(4) -0.003(4)
C2 0.057(5) 0.043(5) 0.072(5) 0.004(4) 0.039(4) 0.007(4)
C3 0.049(5) 0.050(5) 0.054(4) 0.002(4) 0.024(4) 0.000(4)
C4 0.058(5) 0.058(5) 0.081(6) 0.004(4) 0.046(5) 0.012(4)
C5 0.077(6) 0.063(5) 0.061(5) 0.022(4) 0.034(5) 0.015(5)
C6 0.042(4) 0.053(5) 0.049(4) 0.004(4) 0.031(4) 0.011(4)
C7 0.060(5) 0.050(5) 0.072(5) -0.006(4) 0.045(5) -0.001(4)
C8 0.075(6) 0.054(6) 0.120(8) -0.005(6) 0.069(7) -0.008(5)
C9 0.088(8) 0.080(7) 0.114(9) 0.012(6) 0.075(7) 0.008(6)
C10 0.092(7) 0.087(7) 0.056(5) 0.011(5) 0.051(5) 0.022(6)
C11 0.067(5) 0.057(5) 0.058(5) 0.003(4) 0.040(5) 0.010(4)
C12 0.066(6) 0.064(6) 0.088(7) -0.015(5) 0.031(5) -0.016(5)
C13 0.073(6) 0.112(8) 0.062(6) -0.013(5) 0.031(5) -0.004(6)
C14 0.057(5) 0.056(5) 0.035(4) 0.006(4) 0.020(4) 0.006(4)
C15 0.075(6) 0.055(5) 0.042(4) 0.004(4) 0.018(4) 0.004(5)
C16 0.105(8) 0.071(6) 0.040(5) -0.005(4) 0.022(5) 0.003(6)
C17 0.150(11) 0.093(8) 0.054(6) -0.001(5) 0.060(7) 0.009(7)
C18 0.104(7) 0.101(7) 0.059(6) -0.003(5) 0.058(6) -0.001(6)
C19 0.078(6) 0.066(6) 0.046(5) 0.002(4) 0.035(5) -0.003(5)
C20 0.061(6) 0.079(6) 0.063(5) -0.005(5) 0.004(5) -0.014(5)
C21 0.079(6) 0.125(8) 0.067(6) -0.018(6) 0.045(5) -0.048(6)
C22 0.046(5) 0.060(5) 0.056(5) 0.000(4) 0.008(4) 0.007(4)
C23 0.035(5) 0.099(7) 0.073(6) -0.003(5) 0.014(5) 0.007(4)
C24 0.057(6) 0.079(6) 0.082(6) -0.001(5) 0.038(5) 0.006(5)
C25 0.054(5) 0.086(6) 0.053(5) -0.010(5) 0.001(4) -0.003(5)
C26 0.043(5) 0.116(8) 0.105(7) -0.019(6) 0.037(5) -0.010(5)
C27 0.044(4) 0.055(5) 0.033(4) -0.003(4) 0.010(3) -0.003(4)
C28 0.040(5) 0.091(7) 0.037(4) -0.014(4) 0.012(4) -0.001(4)
C29 0.078(6) 0.092(7) 0.063(5) -0.009(5) 0.037(5) 0.005(5)
C30 0.085(7) 0.118(9) 0.052(5) -0.004(6) 0.039(5) -0.027(7)
C31 0.080(7) 0.111(9) 0.055(6) 0.021(6) 0.019(5) -0.036(6)
C32 0.066(6) 0.082(7) 0.049(5) 0.017(5) 0.006(4) -0.018(5)
C33 0.074(6) 0.061(6) 0.072(5) 0.003(5) 0.035(5) -0.003(5)
C34 0.131(10) 0.092(9) 0.107(9) 0.050(7) 0.007(7) -0.023(7)
C35 0.049(5) 0.071(6) 0.070(5) -0.002(5) 0.038(4) -0.006(4)
C36 0.068(6) 0.076(7) 0.092(6) -0.006(6) 0.057(5) -0.014(5)
C37 0.108(8) 0.095(8) 0.111(8) -0.035(7) 0.082(7) -0.035(7)
C38 0.096(8) 0.117(9) 0.087(7) 0.000(7) 0.067(6) -0.023(7)
C39 0.088(7) 0.095(8) 0.100(7) 0.025(6) 0.067(6) 0.001(6)
C40 0.063(6) 0.077(7) 0.091(6) 0.008(5) 0.057(5) -0.002(5)
C41 0.111(8) 0.083(8) 0.125(8) -0.020(6) 0.088(7) -0.012(6)
C42 0.102(8) 0.067(6) 0.127(8) 0.018(6) 0.080(7) 0.014(5)
C43 0.062(5) 0.052(5) 0.051(5) -0.004(4) 0.028(4) 0.005(4)
C44 0.067(5) 0.062(5) 0.052(5) 0.003(4) 0.033(4) 0.000(4)
C45 0.051(5) 0.053(5) 0.043(4) 0.005(4) 0.018(4) 0.004(4)
C46 0.093(7) 0.071(6) 0.063(5) -0.015(4) 0.045(5) 0.006(5)
C47 0.071(6) 0.061(5) 0.063(5) -0.003(4) 0.035(5) -0.012(4)
C48 0.063(5) 0.059(5) 0.046(4) -0.004(4) 0.032(4) 0.004(4)
C49 0.073(6) 0.082(7) 0.070(6) -0.013(5) 0.045(5) 0.013(5)
C50 0.084(7) 0.127(9) 0.090(7) -0.026(7) 0.058(7) 0.013(7)
C51 0.105(9) 0.109(8) 0.088(7) -0.017(6) 0.074(7) 0.000(7)
C52 0.093(7) 0.089(7) 0.047(5) -0.002(5) 0.039(5) -0.006(6)
C53 0.073(6) 0.065(6) 0.057(5) -0.009(4) 0.044(5) -0.005(5)
C54 0.097(8) 0.119(9) 0.100(8) 0.004(7) 0.054(7) 0.040(7)
C55 0.089(7) 0.097(7) 0.054(5) 0.020(5) 0.042(5) 0.019(5)
C56 0.062(5) 0.044(5) 0.039(4) 0.005(3) 0.024(4) -0.006(4)
C57 0.061(5) 0.045(5) 0.049(5) 0.001(4) 0.025(4) -0.008(4)
C58 0.063(6) 0.065(6) 0.045(5) 0.005(4) 0.011(4) -0.009(4)
C59 0.093(7) 0.064(6) 0.044(5) 0.004(4) 0.031(5) -0.017(5)
C60 0.088(7) 0.061(5) 0.054(5) -0.001(4) 0.044(5) -0.010(5)
C61 0.084(6) 0.049(5) 0.059(5) 0.005(4) 0.043(5) 0.000(4)
C62 0.058(5) 0.077(6) 0.056(5) 0.003(4) 0.014(4) 0.011(5)
C63 0.100(7) 0.105(8) 0.076(6) 0.014(5) 0.056(6) 0.033(6)

loop_
_atom_type_symbol
_atom_type_description
_atom_type_scat_dispersion_real
_atom_type_scat_dispersion_imag
_atom_type_scat_source
C C 0.0033 0.0016 'International Tables Vol C Tables 4.2.6.8 and 6.1.1.4'
H H 0 0 'International Tables Vol C Tables 4.2.6.8 and 6.1.1.4'
In In -0.7276 1.31 'International Tables Vol C Tables 4.2.6.8 and 6.1.1.4'
N N 0.0061 0.0033 'International Tables Vol C Tables 4.2.6.8 and 6.1.1.4'
O O 0.0106 0.006 'International Tables Vol C Tables 4.2.6.8 and 6.1.1.4'

loop_
_geom_angle_atom_site_label_1
_geom_angle_atom_site_label_2
_geom_angle_atom_site_label_3
_geom_angle
_geom_angle_site_symmetry_1
_geom_angle_site_symmetry_3
_geom_angle_publ_flag
O3 In1 O1 116.77(19) . . ?
O3 In1 N2 116.61(19) . . ?
O1 In1 N2 107.10(19) . . ?
O3 In1 N1 110.3(2) . . ?
O1 In1 N1 114.84(19) . . ?
N2 In1 N1 87.9(2) . . ?
O1 In2 O2 117.5(2) . . ?
O1 In2 N3 109.1(2) . . ?
O2 In2 N3 112.7(2) . . ?
O1 In2 N4 119.7(2) . . ?
O2 In2 N4 106.5(2) . . ?
N3 In2 N4 87.8(2) . . ?
O2 In3 O3 117.7(2) . . ?
O2 In3 N6 110.8(2) . . ?
O3 In3 N6 109.7(2) . . ?
O2 In3 N5 117.3(2) . . ?
O3 In3 N5 109.5(2) . . ?
N6 In3 N5 87.7(2) . . ?
In2 O1 In1 122.5(2) . . ?
In3 O2 In2 122.3(2) . . ?
In1 O3 In3 123.0(2) . . ?
C1 N1 C6 117.5(5) . . ?
C1 N1 In1 121.6(4) . . ?
C6 N1 In1 121.0(4) . . ?
C3 N2 C14 117.2(5) . . ?
C3 N2 In1 121.1(4) . . ?
C14 N2 In1 121.6(4) . . ?
C22 N3 C27 117.1(6) . . ?
C22 N3 In2 122.8(5) . . ?
C27 N3 In2 120.1(4) . . ?
C24 N4 C35 118.0(6) . . ?
C24 N4 In2 121.7(5) . . ?
C35 N4 In2 120.0(5) . . ?
C43 N5 C48 118.7(6) . . ?
C43 N5 In3 119.5(4) . . ?
C48 N5 In3 121.6(5) . . ?
C45 N6 C56 117.0(6) . . ?
C45 N6 In3 121.2(4) . . ?
C56 N6 In3 121.8(4) . . ?
N1 C1 C2 125.1(6) . . ?
N1 C1 C4 119.4(6) . . ?
C2 C1 C4 115.5(6) . . ?
C3 C2 C1 130.4(7) . . ?
C3 C2 H2 114.8 . . ?
C1 C2 H2 114.8 . . ?
N2 C3 C2 125.0(7) . . ?
N2 C3 C5 118.9(6) . . ?
C2 C3 C5 116.1(7) . . ?
C1 C4 H4A 109.5 . . ?
C1 C4 H4B 109.5 . . ?
H4A C4 H4B 109.5 . . ?
C1 C4 H4C 109.5 . . ?
H4A C4 H4C 109.5 . . ?
H4B C4 H4C 109.5 . . ?
C3 C5 H5A 109.5 . . ?
C3 C5 H5B 109.5 . . ?
H5A C5 H5B 109.5 . . ?
C3 C5 H5C 109.5 . . ?
H5A C5 H5C 109.5 . . ?
H5B C5 H5C 109.5 . . ?
C11 C6 C7 120.9(7) . . ?
C11 C6 N1 120.1(6) . . ?
C7 C6 N1 118.9(6) . . ?
C8 C7 C6 119.5(8) . . ?
C8 C7 C12 120.1(8) . . ?
C6 C7 C12 120.4(7) . . ?
C9 C8 C7 120.3(9) . . ?
C9 C8 H8 119.8 . . ?
C7 C8 H8 119.8 . . ?
C8 C9 C10 120.8(9) . . ?
C8 C9 H9 119.6 . . ?
C10 C9 H9 119.6 . . ?
C9 C10 C11 121.5(8) . . ?
C9 C10 H10 119.3 . . ?
C11 C10 H10 119.3 . . ?
C6 C11 C10 117.0(8) . . ?
C6 C11 C13 120.8(7) . . ?
C10 C11 C13 122.2(7) . . ?
C7 C12 H12A 109.5 . . ?
C7 C12 H12B 109.5 . . ?
H12A C12 H12B 109.5 . . ?
C7 C12 H12C 109.5 . . ?
H12A C12 H12C 109.5 . . ?
H12B C12 H12C 109.5 . . ?
C11 C13 H13A 109.5 . . ?
C11 C13 H13B 109.5 . . ?
H13A C13 H13B 109.5 . . ?
C11 C13 H13C 109.5 . . ?
H13A C13 H13C 109.5 . . ?
H13B C13 H13C 109.5 . . ?
C15 C14 C19 121.7(7) . . ?
C15 C14 N2 118.3(7) . . ?
C19 C14 N2 119.9(6) . . ?
C14 C15 C16 118.2(8) . . ?
C14 C15 C20 120.8(7) . . ?
C16 C15 C20 120.9(8) . . ?
C17 C16 C15 120.4(8) . . ?
C17 C16 H16 119.8 . . ?
C15 C16 H16 119.8 . . ?
C16 C17 C18 120.7(8) . . ?
C16 C17 H17 119.7 . . ?
C18 C17 H17 119.7 . . ?
C17 C18 C19 120.4(9) . . ?
C17 C18 H18 119.8 . . ?
C19 C18 H18 119.8 . . ?
C14 C19 C18 118.5(8) . . ?
C14 C19 C21 122.2(6) . . ?
C18 C19 C21 119.4(8) . . ?
C15 C20 H20A 109.5 . . ?
C15 C20 H20B 109.5 . . ?
H20A C20 H20B 109.5 . . ?
C15 C20 H20C 109.5 . . ?
H20A C20 H20C 109.5 . . ?
H20B C20 H20C 109.5 . . ?
C19 C21 H21A 109.5 . . ?
C19 C21 H21B 109.5 . . ?
H21A C21 H21B 109.5 . . ?
C19 C21 H21C 109.5 . . ?
H21A C21 H21C 109.5 . . ?
H21B C21 H21C 109.5 . . ?
N3 C22 C23 124.6(7) . . ?
N3 C22 C25 117.8(7) . . ?
C23 C22 C25 117.6(7) . . ?
C24 C23 C22 129.8(8) . . ?
C24 C23 H23 115.1 . . ?
C22 C23 H23 115.1 . . ?
N4 C24 C23 125.6(7) . . ?
N4 C24 C26 119.0(7) . . ?
C23 C24 C26 115.3(8) . . ?
C22 C25 H25A 109.5 . . ?
C22 C25 H25B 109.5 . . ?
H25A C25 H25B 109.5 . . ?
C22 C25 H25C 109.5 . . ?
H25A C25 H25C 109.5 . . ?
H25B C25 H25C 109.5 . . ?
C24 C26 H26A 109.5 . . ?
C24 C26 H26B 109.5 . . ?
H26A C26 H26B 109.5 . . ?
C24 C26 H26C 109.5 . . ?
H26A C26 H26C 109.5 . . ?
H26B C26 H26C 109.5 . . ?
C32 C27 N3 121.6(8) . . ?
C32 C27 C28 121.5(7) . . ?
N3 C27 C28 116.9(6) . . ?
C29 C28 C27 117.7(8) . . ?
C29 C28 C33 122.5(8) . . ?
C27 C28 C33 119.8(6) . . ?
C30 C29 C28 120.2(9) . . ?
C30 C29 H29 119.9 . . ?
C28 C29 H29 119.9 . . ?
C31 C30 C29 125.5(9) . . ?
C31 C30 H30 117.3 . . ?
C29 C30 H30 117.3 . . ?
C30 C31 C32 116.2(9) . . ?
C30 C31 H31 121.9 . . ?
C32 C31 H31 121.9 . . ?
C27 C32 C31 118.7(9) . . ?
C27 C32 C34 120.3(9) . . ?
C31 C32 C34 121.0(9) . . ?
C28 C33 H33A 109.5 . . ?
C28 C33 H33B 109.5 . . ?
H33A C33 H33B 109.5 . . ?
C28 C33 H33C 109.5 . . ?
H33A C33 H33C 109.5 . . ?
H33B C33 H33C 109.5 . . ?
C32 C34 H34A 109.5 . . ?
C32 C34 H34B 109.5 . . ?
H34A C34 H34B 109.5 . . ?
C32 C34 H34C 109.5 . . ?
H34A C34 H34C 109.5 . . ?
H34B C34 H34C 109.5 . . ?
C40 C35 C36 121.7(8) . . ?
C40 C35 N4 119.7(7) . . ?
C36 C35 N4 118.5(8) . . ?
C37 C36 C35 117.7(9) . . ?
C37 C36 C41 120.8(9) . . ?
C35 C36 C41 121.4(8) . . ?
C38 C37 C36 121.3(9) . . ?
C38 C37 H37 119.3 . . ?
C36 C37 H37 119.3 . . ?
C37 C38 C39 120.5(9) . . ?
C37 C38 H38 119.8 . . ?
C39 C38 H38 119.8 . . ?
C38 C39 C40 121.1(9) . . ?
C38 C39 H39 119.4 . . ?
C40 C39 H39 119.4 . . ?
C39 C40 C35 117.5(9) . . ?
C39 C40 C42 121.9(9) . . ?
C35 C40 C42 120.5(7) . . ?
C36 C41 H41A 109.5 . . ?
C36 C41 H41B 109.5 . . ?
H41A C41 H41B 109.5 . . ?
C36 C41 H41C 109.5 . . ?
H41A C41 H41C 109.5 . . ?
H41B C41 H41C 109.5 . . ?
C40 C42 H42A 109.5 . . ?
C40 C42 H42B 109.5 . . ?
H42A C42 H42B 109.5 . . ?
C40 C42 H42C 109.5 . . ?
H42A C42 H42C 109.5 . . ?
H42B C42 H42C 109.5 . . ?
N5 C43 C44 124.6(7) . . ?
N5 C43 C46 119.1(7) . . ?
C44 C43 C46 116.3(7) . . ?
C43 C44 C45 131.0(8) . . ?
C43 C44 H44 114.5 . . ?
C45 C44 H44 114.5 . . ?
N6 C45 C44 123.9(7) . . ?
N6 C45 C47 119.1(6) . . ?
C44 C45 C47 117.0(7) . . ?
C43 C46 H46A 109.5 . . ?
C43 C46 H46B 109.5 . . ?
H46A C46 H46B 109.5 . . ?
C43 C46 H46C 109.5 . . ?
H46A C46 H46C 109.5 . . ?
H46B C46 H46C 109.5 . . ?
C45 C47 H47A 109.5 . . ?
C45 C47 H47B 109.5 . . ?
H47A C47 H47B 109.5 . . ?
C45 C47 H47C 109.5 . . ?
H47A C47 H47C 109.5 . . ?
H47B C47 H47C 109.5 . . ?
C53 C48 C49 119.5(7) . . ?
C53 C48 N5 121.1(7) . . ?
C49 C48 N5 119.4(7) . . ?
C48 C49 C50 117.9(9) . . ?
C48 C49 C54 120.9(7) . . ?
C50 C49 C54 121.1(9) . . ?
C51 C50 C49 122.4(9) . . ?
C51 C50 H50 118.8 . . ?
C49 C50 H50 118.8 . . ?
C50 C51 C52 119.4(9) . . ?
C50 C51 H51 120.3 . . ?
C52 C51 H51 120.3 . . ?
C51 C52 C53 119.9(8) . . ?
C51 C52 H52 120.1 . . ?
C53 C52 H52 120.1 . . ?
C52 C53 C48 120.8(8) . . ?
C52 C53 C55 118.8(8) . . ?
C48 C53 C55 120.2(6) . . ?
C49 C54 H54A 109.5 . . ?
C49 C54 H54B 109.5 . . ?
H54A C54 H54B 109.5 . . ?
C49 C54 H54C 109.5 . . ?
H54A C54 H54C 109.5 . . ?
H54B C54 H54C 109.5 . . ?
C53 C55 H55A 109.5 . . ?
C53 C55 H55B 109.5 . . ?
H55A C55 H55B 109.5 . . ?
C53 C55 H55C 109.5 . . ?
H55A C55 H55C 109.5 . . ?
H55B C55 H55C 109.5 . . ?
C57 C56 C61 122.8(7) . . ?
C57 C56 N6 117.7(6) . . ?
C61 C56 N6 119.5(7) . . ?
C56 C57 C58 116.8(7) . . ?
C56 C57 C62 121.6(6) . . ?
C58 C57 C62 121.6(7) . . ?
C59 C58 C57 122.1(8) . . ?
C59 C58 H58 118.9 . . ?
C57 C58 H58 118.9 . . ?
C58 C59 C60 120.0(7) . . ?
C58 C59 H59 120 . . ?
C60 C59 H59 120 . . ?
C59 C60 C61 121.2(8) . . ?
C59 C60 H60 119.4 . . ?
C61 C60 H60 119.4 . . ?
C60 C61 C56 117.0(8) . . ?
C60 C61 C63 122.1(8) . . ?
C56 C61 C63 120.9(7) . . ?
C57 C62 H62A 109.5 . . ?
C57 C62 H62B 109.5 . . ?
H62A C62 H62B 109.5 . . ?
C57 C62 H62C 109.5 . . ?
H62A C62 H62C 109.5 . . ?
H62B C62 H62C 109.5 . . ?
C61 C63 H63A 109.5 . . ?
C61 C63 H63B 109.5 . . ?
H63A C63 H63B 109.5 . . ?
C61 C63 H63C 109.5 . . ?
H63A C63 H63C 109.5 . . ?
H63B C63 H63C 109.5 . . ?

loop_
_geom_bond_atom_site_label_1
_geom_bond_atom_site_label_2
_geom_bond_distance
_geom_bond_site_symmetry_2
_geom_bond_publ_flag
In1 O3 1.977(5) . ?
In1 O1 2.014(4) . ?
In1 N2 2.179(5) . ?
In1 N1 2.188(5) . ?
In2 O1 1.998(4) . ?
In2 O2 1.999(5) . ?
In2 N3 2.163(5) . ?
In2 N4 2.169(6) . ?
In3 O2 1.972(5) . ?
In3 O3 2.006(5) . ?
In3 N6 2.163(5) . ?
In3 N5 2.187(5) . ?
N1 C1 1.323(8) . ?
N1 C6 1.437(8) . ?
N2 C3 1.337(8) . ?
N2 C14 1.449(8) . ?
N3 C22 1.337(9) . ?
N3 C27 1.431(8) . ?
N4 C24 1.333(10) . ?
N4 C35 1.436(9) . ?
N5 C43 1.341(9) . ?
N5 C48 1.440(8) . ?
N6 C45 1.329(9) . ?
N6 C56 1.456(8) . ?
C1 C2 1.403(9) . ?
C1 C4 1.519(9) . ?
C2 C3 1.390(9) . ?
C2 H2 0.95 . ?
C3 C5 1.507(9) . ?
C4 H4A 0.98 . ?
C4 H4B 0.98 . ?
C4 H4C 0.98 . ?
C5 H5A 0.98 . ?
C5 H5B 0.98 . ?
C5 H5C 0.98 . ?
C6 C11 1.394(9) . ?
C6 C7 1.400(10) . ?
C7 C8 1.384(10) . ?
C7 C12 1.497(10) . ?
C8 C9 1.357(12) . ?
C8 H8 0.95 . ?
C9 C10 1.366(12) . ?
C9 H9 0.95 . ?
C10 C11 1.411(10) . ?
C10 H10 0.95 . ?
C11 C13 1.489(11) . ?
C12 H12A 0.98 . ?
C12 H12B 0.98 . ?
C12 H12C 0.98 . ?
C13 H13A 0.98 . ?
C13 H13B 0.98 . ?
C13 H13C 0.98 . ?
C14 C15 1.375(10) . ?
C14 C19 1.390(10) . ?
C15 C16 1.404(11) . ?
C15 C20 1.496(11) . ?
C16 C17 1.366(13) . ?
C16 H16 0.95 . ?
C17 C18 1.370(12) . ?
C17 H17 0.95 . ?
C18 C19 1.390(10) . ?
C18 H18 0.95 . ?
C19 C21 1.494(10) . ?
C20 H20A 0.98 . ?
C20 H20B 0.98 . ?
C20 H20C 0.98 . ?
C21 H21A 0.98 . ?
C21 H21B 0.98 . ?
C21 H21C 0.98 . ?
C22 C23 1.397(11) . ?
C22 C25 1.518(10) . ?
C23 C24 1.384(11) . ?
C23 H23 0.95 . ?
C24 C26 1.537(10) . ?
C25 H25A 0.98 . ?
C25 H25B 0.98 . ?
C25 H25C 0.98 . ?
C26 H26A 0.98 . ?
C26 H26B 0.98 . ?
C26 H26C 0.98 . ?
C27 C32 1.358(10) . ?
C27 C28 1.446(10) . ?
C28 C29 1.353(10) . ?
C28 C33 1.488(10) . ?
C29 C30 1.350(12) . ?
C29 H29 0.95 . ?
C30 C31 1.350(13) . ?
C30 H30 0.95 . ?
C31 C32 1.458(13) . ?
C31 H31 0.95 . ?
C32 C34 1.488(13) . ?
C33 H33A 0.98 . ?
C33 H33B 0.98 . ?
C33 H33C 0.98 . ?
C34 H34A 0.98 . ?
C34 H34B 0.98 . ?
C34 H34C 0.98 . ?
C35 C40 1.393(11) . ?
C35 C36 1.398(11) . ?
C36 C37 1.385(12) . ?
C36 C41 1.492(12) . ?
C37 C38 1.359(13) . ?
C37 H37 0.95 . ?
C38 C39 1.368(12) . ?
C38 H38 0.95 . ?
C39 C40 1.391(11) . ?
C39 H39 0.95 . ?
C40 C42 1.501(11) . ?
C41 H41A 0.98 . ?
C41 H41B 0.98 . ?
C41 H41C 0.98 . ?
C42 H42A 0.98 . ?
C42 H42B 0.98 . ?
C42 H42C 0.98 . ?
C43 C44 1.383(10) . ?
C43 C46 1.517(9) . ?
C44 C45 1.400(9) . ?
C44 H44 0.95 . ?
C45 C47 1.500(9) . ?
C46 H46A 0.98 . ?
C46 H46B 0.98 . ?
C46 H46C 0.98 . ?
C47 H47A 0.98 . ?
C47 H47B 0.98 . ?
C47 H47C 0.98 . ?
C48 C53 1.381(10) . ?
C48 C49 1.387(10) . ?
C49 C50 1.395(12) . ?
C49 C54 1.502(12) . ?
C50 C51 1.350(13) . ?
C50 H50 0.95 . ?
C51 C52 1.371(12) . ?
C51 H51 0.95 . ?
C52 C53 1.377(10) . ?
C52 H52 0.95 . ?
C53 C55 1.520(10) . ?
C54 H54A 0.98 . ?
C54 H54B 0.98 . ?
C54 H54C 0.98 . ?
C55 H55A 0.98 . ?
C55 H55B 0.98 . ?
C55 H55C 0.98 . ?
C56 C57 1.387(10) . ?
C56 C61 1.401(10) . ?
C57 C58 1.399(10) . ?
C57 C62 1.479(10) . ?
C58 C59 1.348(11) . ?
C58 H58 0.95 . ?
C59 C60 1.383(11) . ?
C59 H59 0.95 . ?
C60 C61 1.389(10) . ?
C60 H60 0.95 . ?
C61 C63 1.479(11) . ?
C62 H62A 0.98 . ?
C62 H62B 0.98 . ?
C62 H62C 0.98 . ?
C63 H63A 0.98 . ?
C63 H63B 0.98 . ?
C63 H63C 0.98 . ?
